data_7131350
loop_
_publ_author_name
'Parmar, Vijay S.'
'Thiel, Andreas M.'
'Nabi, Rizwan'
'Gransbury, Gemma K.'
'Norre, Marie S.'
'Evans, Peter'
'Corner, Sophie C.'
'Skelton, Jonathan M.'
'Chilton, Nicholas F.'
'Mills, David P.'
'Overgaard, Jacob'

_publ_section_title
;
 Influence of pressure on a dysprosocenium single-molecule magnet.
;
_journal_issue 18
_journal_name_full 'Chemical communications (Cambridge, England)'
_journal_page_first 2656
_journal_page_last 2659
_journal_paper_doi 10.1039/d2cc06722f
_journal_volume 59
_journal_year 2023
_chemical_formula_moiety 'C34 H58 Dy, B C24 F20'
_chemical_formula_sum 'C58 H58 B Dy F20'
_chemical_formula_weight 1308.35
_chemical_properties_physical
Air-sensitive,Moisture-sensitive,Heat-sensitive,Oxygen-sensitive,Light-sensitive,Photo-sensitive
_space_group_crystal_system triclinic
_space_group_IT_number 2
_space_group_name_Hall '-P 1'
_space_group_name_H-M_alt 'P -1'
_atom_sites_solution_hydrogens geom
_atom_sites_solution_primary dual
_audit_creation_date 2020-02-25
_audit_creation_method
;
Olex2 1.2
(compiled 2018.05.29 svn.r3508 for OlexSys, GUI svn.r5506)
;
_audit_update_record
;
2022-10-30 deposited with the CCDC.	2023-02-13 downloaded from the CCDC.
;
_cell_angle_alpha 107.49(4)
_cell_angle_beta 95.15(3)
_cell_angle_gamma 100.624(17)
_cell_formula_units_Z 2
_cell_length_a 11.290(2)
_cell_length_b 11.883(3)
_cell_length_c 18.809(10)
_cell_measurement_reflns_used 1247
_cell_measurement_temperature 293
_cell_measurement_theta_max 19.2520
_cell_measurement_theta_min 2.0210
_cell_volume 2336.9(16)
_computing_cell_refinement 'CrysAlisPro 1.171.39.46 (Rigaku OD, 2018)'
_computing_data_collection 'CrysAlisPro 1.171.39.46 (Rigaku OD, 2018)'
_computing_data_reduction 'CrysAlisPro 1.171.39.46 (Rigaku OD, 2018)'
_computing_molecular_graphics 'Olex2 (Dolomanov et al., 2009)'
_computing_publication_material 'Olex2 (Dolomanov et al., 2009)'
_computing_structure_refinement 'ShelXL (Sheldrick, 2015)'
_computing_structure_solution 'ShelXT (Sheldrick, 2015)'
_diffrn_ambient_environment air
_diffrn_ambient_pressure 3080000
_diffrn_ambient_temperature 293
_diffrn_detector 'CCD plate'
_diffrn_detector_area_resol_mean 10.3590
_diffrn_detector_type Atlas
_diffrn_measured_fraction_theta_full 0.379
_diffrn_measured_fraction_theta_max 0.379
_diffrn_measurement_details
;
List of Runs (angles in degrees, time in seconds):

  # Type    Start    End  Width  t~exp~   \w     \q     \k     \f   Frames
#--------------------------------------------------------------------------
  1  \w    -43.00  35.00   1.00   30.00    --   12.55  13.00 176.00   78
  2  \w    -89.00 -68.00   1.00   30.00    --   12.55-178.00 -90.00   21
  3  \w     20.00  85.00   1.00   30.00    --   12.55-135.00  57.00   65
  4  \w    -32.00  27.00   1.00   30.00    --   12.55  39.00 -12.00   59
  5  \w    -21.00  54.00   1.00   30.00    --   12.55 -53.00  17.00   75
  6  \w   -111.00 -68.00   1.00   30.00    --  -13.41 178.00  90.00   43
  7  \w      1.00  37.00   1.00   30.00    --  -13.41 -99.00-150.00   36
  8  \w    -26.00  32.00   1.00   30.00    --  -13.41 -39.00  12.00   58
  9  \w      1.00  37.00   1.00   30.00    --  -13.41 -99.00  30.00   36
 10  \w    -56.00  11.00   1.00   30.00    --  -13.41  81.00 -29.00   67
 11  \w    -26.00  32.00   1.00   30.00    --  -13.41 -39.00-167.00   58
 12  \w    -32.00  -3.00   1.00   30.00    --   12.55  39.00 167.00   29
 13  \w    -31.00  -9.00   1.00   30.00    --   12.55  77.00 150.00   22
 14  \w    -36.00 -16.00   1.00   30.00    --  -13.41  38.00 -30.00   20
 15  \w      9.00  30.00   1.00   30.00    --  -13.41 -77.00  30.00   21
 16  \w    -54.00  22.00   1.00   30.00    --  -13.41  53.00 162.00   76
 17  \w    -54.00   4.00   1.00   30.00    --  -13.41  57.00-180.00   58
 18  \w    -37.00  -9.00   1.00   30.00    --  -13.41  77.00 150.00   28
;
_diffrn_measurement_device 'four-circle diffractometer'
_diffrn_measurement_device_type 'SuperNova, Single source at offset/far, Atlas'
_diffrn_measurement_method '\w scans'
_diffrn_orient_matrix_type 'CrysAlisPro convention (1999,Acta A55,543-557)'
_diffrn_orient_matrix_UB_11 -0.0148857000
_diffrn_orient_matrix_UB_12 -0.0163456000
_diffrn_orient_matrix_UB_13 -0.0397506000
_diffrn_orient_matrix_UB_21 -0.0321383000
_diffrn_orient_matrix_UB_22 -0.0580851000
_diffrn_orient_matrix_UB_23 -0.0014811000
_diffrn_orient_matrix_UB_31 -0.0541497000
_diffrn_orient_matrix_UB_32 0.0219018000
_diffrn_orient_matrix_UB_33 0.0044002000
_diffrn_radiation_monochromator mirror
_diffrn_radiation_probe x-ray
_diffrn_radiation_type MoK\a
_diffrn_radiation_wavelength 0.71073
_diffrn_reflns_av_R_equivalents 0.2094
_diffrn_reflns_av_unetI/netI 0.1542
_diffrn_reflns_Laue_measured_fraction_full 0.379
_diffrn_reflns_Laue_measured_fraction_max 0.379
_diffrn_reflns_limit_h_max 11
_diffrn_reflns_limit_h_min -11
_diffrn_reflns_limit_k_max 11
_diffrn_reflns_limit_k_min -11
_diffrn_reflns_limit_l_max 10
_diffrn_reflns_limit_l_min -10
_diffrn_reflns_number 15603
_diffrn_reflns_point_group_measured_fraction_full 0.379
_diffrn_reflns_point_group_measured_fraction_max 0.379
_diffrn_reflns_theta_full 20.803
_diffrn_reflns_theta_max 20.803
_diffrn_reflns_theta_min 1.829
_diffrn_source 'micro-focus sealed X-ray tube'
_diffrn_source_type 'SuperNova (Mo) X-ray Source'
_exptl_absorpt_coefficient_mu 1.724
_exptl_absorpt_correction_T_max 1.00000
_exptl_absorpt_correction_T_min 0.32869
_exptl_absorpt_correction_type multi-scan
_exptl_absorpt_process_details
;
CrysAlisPro 1.171.39.46 (Rigaku Oxford Diffraction, 2018)
Empirical absorption correction using spherical harmonics,
 implemented in SCALE3 ABSPACK scaling algorithm.
;
_exptl_crystal_colour 'clear colourless'
_exptl_crystal_colour_lustre clear
_exptl_crystal_colour_primary colourless
_exptl_crystal_density_diffrn 1.859
_exptl_crystal_description plate
_exptl_crystal_F_000 1314
_exptl_crystal_size_max 0.23
_exptl_crystal_size_mid 0.16
_exptl_crystal_size_min 0.05
_refine_diff_density_max 0.642
_refine_diff_density_min -1.190
_refine_diff_density_rms 0.131
_refine_ls_extinction_method none
_refine_ls_goodness_of_fit_ref 1.226
_refine_ls_hydrogen_treatment constr
_refine_ls_matrix_type full
_refine_ls_number_parameters 277
_refine_ls_number_reflns 1850
_refine_ls_number_restraints 36
_refine_ls_restrained_S_all 1.233
_refine_ls_R_factor_all 0.2142
_refine_ls_R_factor_gt 0.1414
_refine_ls_shift/su_max 0.000
_refine_ls_shift/su_mean 0.000
_refine_ls_structure_factor_coef Fsqd
_refine_ls_weighting_details 'w=1/[\s^2^(Fo^2^)+(0.2000P)^2^] where P=(Fo^2^+2Fc^2^)/3'
_refine_ls_weighting_scheme calc
_refine_ls_wR_factor_gt 0.3201
_refine_ls_wR_factor_ref 0.3688
_reflns_Friedel_coverage 0.000
_reflns_number_gt 1072
_reflns_number_total 1850
_reflns_threshold_expression 'I > 2\s(I)'
_cod_data_source_file d2cc06722f2.cif
_cod_data_source_block dy60_hp6
_cod_original_cell_volume 2336.9(15)
_cod_database_code 7131350
_shelx_shelxl_version_number 2018/3
_chemical_oxdiff_formula C58H58BDyF20
_shelx_space_group_comment
;
The symmetry employed for this shelxl refinement is uniquely defined
by the following loop, which should always be used as a source of
symmetry information in preference to the above space-group names.
They are only intended as comments.
;
_shelx_estimated_absorpt_t_max 0.919
_shelx_estimated_absorpt_t_min 0.693
_reflns_odcompleteness_completeness 38.58
_reflns_odcompleteness_iscentric 1
_reflns_odcompleteness_theta 20.77
_olex2_refinement_description
;
1. Fixed Uiso
 At 1.2 times of:
  All C(H) groups
 At 1.5 times of:
  All C(H,H,H) groups
2. Restrained planarity
 C54, C55, C56, C57, C58, F16, F17, F18, F19, F20, B1, C53
 with sigma of 0.1
 C47, C52, C51, C50, C49, C48, F15, F14, F13, F12, F11, B1
 with sigma of 0.1
 C35, C36, C37, C38, C39, C40, F1, F2, F3, F4, F5, B1
 with sigma of 0.1
 C41, C46, C45, C44, C43, C42, F10, F9, F8, F7, F6, B1
 with sigma of 0.1
3.a Me refined with riding coordinates:
 C34(H34A,H34B,H34C)
3.b Aromatic/amide H refined with riding coordinates:
 C3(H3), C5(H5), C20(H20), C22(H22)
3.c Fitted pentagon refined as free rotating group:
 C1(C2,C3,C4,C5), C21(C20,C19,C18,C22)
3.d Fitted hexagon refined as free rotating group:
 C35(C40,C39,C38,C37,C36), C41(C42,C43,C44,C45,C46), C47(C48,C49,C50,C51,C52),
 C53(C58,C57,C56,C55,C54)
3.e Idealised Me refined as rotating group:
 C7(H7A,H7B,H7C), C8(H8A,H8B,H8C), C9(H9A,H9B,H9C), C11(H11A,H11B,H11C),
 C12(H12A,H12B,H12C), C13(H13A,H13B,H13C), C15(H15A,H15B,H15C), C16(H16A,H16B,
 H16C), C17(H17A,H17B,H17C), C24(H24A,H24B,H24C), C25(H25A,H25B,H25C), C26(H26A,
 H26B,H26C), C28(H28A,H28B,H28C), C29(H29A,H29B,H29C), C30(H30A,H30B,H30C),
 C32(H32A,H32B,H32C), C33(H33A,H33B,H33C)
;
_olex2_submission_special_instructions 'No special instructions were received'
_oxdiff_exptl_absorpt_empirical_details
;
Empirical correction (ABSPACK) includes:
- Absorption correction using spherical harmonics
- Frame scaling
;
_oxdiff_exptl_absorpt_empirical_full_max 2.261
_oxdiff_exptl_absorpt_empirical_full_min 0.632

loop_
_space_group_symop_operation_xyz
'x, y, z'
'-x, -y, -z'

loop_
_atom_site_label
_atom_site_type_symbol
_atom_site_fract_x
_atom_site_fract_y
_atom_site_fract_z
_atom_site_U_iso_or_equiv
_atom_site_adp_type
_atom_site_occupancy
_atom_site_site_symmetry_order
_atom_site_calc_flag
_atom_site_refinement_flags_posn
_atom_site_refinement_flags_adp
_atom_site_refinement_flags_occupancy
_atom_site_disorder_assembly
_atom_site_disorder_group
Dy1 Dy 0.6926(2) 0.8457(2) 0.7239(3) 0.141(5) Uani 1 1 d . . . . .
C1 C 0.567(2) 0.992(2) 0.726(3) 0.057(12) Uiso 1 1 d . . . . .
C2 C 0.506(3) 0.924(3) 0.767(3) 0.065(13) Uiso 1 1 d G . . . .
C3 C 0.446(3) 0.809(3) 0.716(4) 0.109(19) Uiso 1 1 d G . . . .
H3 H 0.399154 0.746007 0.727848 0.130 Uiso 1 1 calc R . . . .
C4 C 0.471(3) 0.805(3) 0.643(3) 0.064(13) Uiso 1 1 d G . . . .
C5 C 0.546(3) 0.919(3) 0.649(3) 0.096(17) Uiso 1 1 d G . . . .
H5 H 0.576139 0.941291 0.609407 0.115 Uiso 1 1 calc R . . . .
C6 C 0.657(3) 1.126(3) 0.764(5) 0.051(11) Uiso 1 1 d . . . . .
C7 C 0.765(4) 1.103(5) 0.787(6) 0.092(16) Uiso 1 1 d . . . . .
H7A H 0.767179 1.099938 0.837267 0.137 Uiso 1 1 calc GR . . . .
H7B H 0.830749 1.165876 0.785420 0.137 Uiso 1 1 calc GR . . . .
H7C H 0.773617 1.026514 0.753684 0.137 Uiso 1 1 calc GR . . . .
C8 C 0.600(4) 1.218(4) 0.805(6) 0.073(13) Uiso 1 1 d . . . . .
H8A H 0.524758 1.215255 0.776019 0.109 Uiso 1 1 calc GR . . . .
H8B H 0.653592 1.296249 0.815826 0.109 Uiso 1 1 calc GR . . . .
H8C H 0.584249 1.205658 0.851947 0.109 Uiso 1 1 calc GR . . . .
C9 C 0.690(5) 1.171(5) 0.696(7) 0.113(19) Uiso 1 1 d . . . . .
H9A H 0.732240 1.116926 0.664873 0.169 Uiso 1 1 calc GR . . . .
H9B H 0.741259 1.250769 0.715406 0.169 Uiso 1 1 calc GR . . . .
H9C H 0.616490 1.172519 0.666896 0.169 Uiso 1 1 calc GR . . . .
C10 C 0.478(5) 0.953(4) 0.847(7) 0.083(15) Uiso 1 1 d . . . . .
C11 C 0.586(4) 0.998(5) 0.898(7) 0.093(16) Uiso 1 1 d . . . . .
H11A H 0.612916 0.932377 0.909419 0.140 Uiso 1 1 calc GR . . . .
H11B H 0.573374 1.055008 0.942847 0.140 Uiso 1 1 calc GR . . . .
H11C H 0.647416 1.036936 0.875183 0.140 Uiso 1 1 calc GR . . . .
C12 C 0.421(4) 0.839(4) 0.861(6) 0.084(15) Uiso 1 1 d . . . . .
H12A H 0.334186 0.829166 0.855312 0.126 Uiso 1 1 calc GR . . . .
H12B H 0.451517 0.842584 0.911235 0.126 Uiso 1 1 calc GR . . . .
H12C H 0.441191 0.770701 0.825258 0.126 Uiso 1 1 calc GR . . . .
C13 C 0.387(5) 1.033(5) 0.862(9) 0.114(19) Uiso 1 1 d . . . . .
H13A H 0.426147 1.113974 0.865440 0.171 Uiso 1 1 calc GR . . . .
H13B H 0.357764 1.033662 0.908265 0.171 Uiso 1 1 calc GR . . . .
H13C H 0.319916 1.002562 0.821124 0.171 Uiso 1 1 calc GR . . . .
C14 C 0.422(4) 0.701(4) 0.569(7) 0.079(14) Uiso 1 1 d . . . . .
C15 C 0.514(4) 0.640(5) 0.521(6) 0.082(14) Uiso 1 1 d . . . . .
H15A H 0.550497 0.692098 0.494329 0.124 Uiso 1 1 calc GR . . . .
H15B H 0.472089 0.563825 0.485441 0.124 Uiso 1 1 calc GR . . . .
H15C H 0.577324 0.628442 0.554006 0.124 Uiso 1 1 calc GR . . . .
C16 C 0.361(4) 0.745(5) 0.513(6) 0.092(16) Uiso 1 1 d . . . . .
H16A H 0.386675 0.831600 0.527158 0.138 Uiso 1 1 calc GR . . . .
H16B H 0.273766 0.723504 0.510784 0.138 Uiso 1 1 calc GR . . . .
H16C H 0.381249 0.708840 0.463917 0.138 Uiso 1 1 calc GR . . . .
C17 C 0.336(5) 0.591(4) 0.576(6) 0.079(14) Uiso 1 1 d . . . . .
H17A H 0.379964 0.555092 0.606642 0.119 Uiso 1 1 calc GR . . . .
H17B H 0.306408 0.532304 0.526985 0.119 Uiso 1 1 calc GR . . . .
H17C H 0.268832 0.615078 0.599462 0.119 Uiso 1 1 calc GR . . . .
C21 C 0.864(4) 0.794(4) 0.631(4) 0.090(17) Uiso 1 1 d . . . . .
C20 C 0.924(2) 0.875(2) 0.702(4) 0.064(13) Uiso 1 1 d G . . . .
H20 H 0.972334 0.951690 0.711798 0.077 Uiso 1 1 calc R . . . .
C19 C 0.898(4) 0.817(4) 0.757(4) 0.087(17) Uiso 1 1 d G . . . .
C18 C 0.821(3) 0.701(3) 0.719(4) 0.056(13) Uiso 1 1 d G . . . .
C22 C 0.801(3) 0.687(3) 0.641(4) 0.11(2) Uiso 1 1 d G . . . .
H22 H 0.753728 0.619022 0.603069 0.131 Uiso 1 1 calc R . . . .
C23 C 0.753(4) 0.609(4) 0.743(6) 0.063(12) Uiso 1 1 d . . . . .
C24 C 0.658(4) 0.663(4) 0.787(6) 0.085(14) Uiso 1 1 d . . . . .
H24A H 0.687710 0.748969 0.808743 0.128 Uiso 1 1 calc GR . . . .
H24B H 0.643994 0.628031 0.825863 0.128 Uiso 1 1 calc GR . . . .
H24C H 0.583409 0.646136 0.752960 0.128 Uiso 1 1 calc GR . . . .
C25 C 0.824(4) 0.566(4) 0.797(6) 0.075(14) Uiso 1 1 d . . . . .
H25A H 0.907176 0.610431 0.809017 0.112 Uiso 1 1 calc GR . . . .
H25B H 0.821647 0.481014 0.774781 0.112 Uiso 1 1 calc GR . . . .
H25C H 0.788481 0.577772 0.842745 0.112 Uiso 1 1 calc GR . . . .
C26 C 0.703(4) 0.493(4) 0.693(6) 0.071(13) Uiso 1 1 d . . . . .
H26A H 0.642765 0.497975 0.654648 0.107 Uiso 1 1 calc GR . . . .
H26B H 0.664686 0.442585 0.719248 0.107 Uiso 1 1 calc GR . . . .
H26C H 0.765767 0.459152 0.668984 0.107 Uiso 1 1 calc GR . . . .
C27 C 0.968(4) 0.863(5) 0.827(7) 0.076(15) Uiso 1 1 d . . . . .
C28 C 0.887(4) 0.879(4) 0.884(6) 0.083(14) Uiso 1 1 d . . . . .
H28A H 0.845232 0.941639 0.881947 0.124 Uiso 1 1 calc GR . . . .
H28B H 0.934833 0.901827 0.933349 0.124 Uiso 1 1 calc GR . . . .
H28C H 0.828482 0.804795 0.875428 0.124 Uiso 1 1 calc GR . . . .
C29 C 1.048(4) 1.008(4) 0.875(6) 0.090(15) Uiso 1 1 d . . . . .
H29A H 1.113176 1.006178 0.910224 0.135 Uiso 1 1 calc GR . . . .
H29B H 0.994175 1.053975 0.900849 0.135 Uiso 1 1 calc GR . . . .
H29C H 1.080435 1.044752 0.839488 0.135 Uiso 1 1 calc GR . . . .
C30 C 1.076(4) 0.809(4) 0.854(6) 0.100(16) Uiso 1 1 d . . . . .
H30A H 1.049143 0.723193 0.841752 0.151 Uiso 1 1 calc GR . . . .
H30B H 1.099725 0.845622 0.907507 0.151 Uiso 1 1 calc GR . . . .
H30C H 1.144280 0.826626 0.829032 0.151 Uiso 1 1 calc GR . . . .
C31 C 0.880(3) 0.826(4) 0.563(6) 0.051(11) Uiso 1 1 d . . . . .
C32 C 0.821(4) 0.928(4) 0.553(5) 0.064(12) Uiso 1 1 d . . . . .
H32A H 0.739699 0.893476 0.525991 0.096 Uiso 1 1 calc GR . . . .
H32B H 0.868211 0.970114 0.525310 0.096 Uiso 1 1 calc GR . . . .
H32C H 0.817875 0.983095 0.601712 0.096 Uiso 1 1 calc GR . . . .
C33 C 0.845(4) 0.718(4) 0.498(5) 0.063(12) Uiso 1 1 d . . . . .
H33A H 0.902942 0.668155 0.498904 0.095 Uiso 1 1 calc GR . . . .
H33B H 0.844541 0.740163 0.453115 0.095 Uiso 1 1 calc GR . . . .
H33C H 0.765542 0.674491 0.499493 0.095 Uiso 1 1 calc GR . . . .
C34 C 1.014(4) 0.867(5) 0.561(6) 0.104(17) Uiso 1 1 d . . . . .
H34A H 1.023149 0.888536 0.515917 0.156 Uiso 1 1 calc R . . . .
H34B H 1.049277 0.936740 0.604329 0.156 Uiso 1 1 calc R . . . .
H34C H 1.054554 0.803147 0.560703 0.156 Uiso 1 1 calc R . . . .
F1 F 0.7728(19) 0.3846(19) 0.255(3) 0.067(6) Uiso 1 1 d . . . . .
F2 F 0.939(2) 0.362(2) 0.371(3) 0.097(8) Uiso 1 1 d . . . . .
F3 F 1.109(2) 0.543(2) 0.458(3) 0.098(8) Uiso 1 1 d . . . . .
F4 F 1.155(2) 0.762(2) 0.428(3) 0.096(8) Uiso 1 1 d . . . . .
F5 F 1.0081(19) 0.7927(19) 0.320(3) 0.069(6) Uiso 1 1 d . . . . .
F6 F 0.8399(19) 0.902(2) 0.256(3) 0.076(7) Uiso 1 1 d . . . . .
F7 F 0.7318(19) 1.046(2) 0.351(3) 0.075(7) Uiso 1 1 d . . . . .
F8 F 0.579(2) 0.958(2) 0.437(3) 0.093(8) Uiso 1 1 d . . . . .
F9 F 0.528(2) 0.725(2) 0.412(3) 0.088(8) Uiso 1 1 d . . . . .
F10 F 0.621(2) 0.576(2) 0.319(3) 0.091(8) Uiso 1 1 d . . . . .
F11 F 1.051(2) 0.615(2) 0.188(3) 0.092(8) Uiso 1 1 d . . . . .
F12 F 1.121(2) 0.616(2) 0.065(3) 0.108(9) Uiso 1 1 d . . . . .
F13 F 0.992(3) 0.694(3) -0.029(4) 0.132(11) Uiso 1 1 d . . . . .
F14 F 0.778(2) 0.757(2) -0.007(3) 0.098(9) Uiso 1 1 d . . . . .
F15 F 0.700(2) 0.742(2) 0.126(3) 0.082(7) Uiso 1 1 d . . . . .
F16 F 0.515(2) 0.598(2) 0.172(3) 0.098(8) Uiso 1 1 d . . . . .
F17 F 0.395(2) 0.443(3) 0.056(3) 0.108(9) Uiso 1 1 d . . . . .
F18 F 0.493(3) 0.274(3) -0.028(4) 0.137(12) Uiso 1 1 d . . . . .
F19 F 0.723(2) 0.255(2) 0.007(3) 0.105(9) Uiso 1 1 d . . . . .
F20 F 0.856(2) 0.416(2) 0.121(3) 0.073(7) Uiso 1 1 d . . . . .
C35 C 0.890(3) 0.596(3) 0.289(2) 0.059(11) Uiso 1 1 d . . . . .
C40 C 0.984(3) 0.691(2) 0.333(3) 0.15(3) Uiso 1 1 d G . . . .
C39 C 1.061(2) 0.675(3) 0.389(2) 0.080(14) Uiso 1 1 d G . . . .
C38 C 1.044(3) 0.564(3) 0.401(2) 0.094(17) Uiso 1 1 d G . . . .
C37 C 0.949(3) 0.469(2) 0.357(3) 0.090(16) Uiso 1 1 d G . . . .
C36 C 0.872(2) 0.485(2) 0.301(2) 0.103(18) Uiso 1 1 d G . . . .
C41 C 0.740(2) 0.731(2) 0.284(2) 0.060(12) Uiso 1 1 d . . . . .
C42 C 0.767(2) 0.854(2) 0.293(2) 0.066(12) Uiso 1 1 d G . . . .
C43 C 0.711(2) 0.9322(17) 0.343(2) 0.050(11) Uiso 1 1 d G . . . .
C44 C 0.629(2) 0.887(2) 0.384(2) 0.095(16) Uiso 1 1 d G . . . .
C45 C 0.603(2) 0.765(3) 0.376(2) 0.097(17) Uiso 1 1 d G . . . .
C46 C 0.658(2) 0.6865(18) 0.326(2) 0.080(14) Uiso 1 1 d G . . . .
C47 C 0.876(3) 0.673(2) 0.155(2) 0.061(12) Uiso 1 1 d . . . . .
C48 C 0.986(2) 0.6445(19) 0.137(3) 0.076(14) Uiso 1 1 d G . . . .
C49 C 1.024(2) 0.6541(19) 0.070(3) 0.059(12) Uiso 1 1 d G . . . .
C50 C 0.953(3) 0.692(2) 0.022(2) 0.11(2) Uiso 1 1 d G . . . .
C51 C 0.843(3) 0.7202(19) 0.040(3) 0.084(15) Uiso 1 1 d G . . . .
C52 C 0.8041(18) 0.7106(19) 0.106(3) 0.067(13) Uiso 1 1 d G . . . .
C53 C 0.694(3) 0.518(3) 0.154(3) 0.069(13) Uiso 1 1 d . . . . .
C58 C 0.747(2) 0.429(3) 0.110(3) 0.092(16) Uiso 1 1 d G . . . .
C57 C 0.678(3) 0.342(3) 0.045(3) 0.080(14) Uiso 1 1 d G . . . .
C56 C 0.557(3) 0.343(3) 0.024(3) 0.12(2) Uiso 1 1 d G . . . .
C55 C 0.505(2) 0.432(3) 0.068(3) 0.12(2) Uiso 1 1 d G . . . .
C54 C 0.573(3) 0.519(3) 0.133(3) 0.085(15) Uiso 1 1 d G . . . .
B1 B 0.804(4) 0.636(4) 0.237(4) 0.11(2) Uiso 1 1 d . . . . .

loop_
_atom_site_aniso_label
_atom_site_aniso_U_11
_atom_site_aniso_U_22
_atom_site_aniso_U_33
_atom_site_aniso_U_23
_atom_site_aniso_U_13
_atom_site_aniso_U_12
Dy1 0.0619(17) 0.107(2) 0.282(16) 0.095(5) 0.044(4) 0.0254(16)

loop_
_atom_type_symbol
_atom_type_description
_atom_type_scat_dispersion_real
_atom_type_scat_dispersion_imag
_atom_type_scat_source
C C 0.0033 0.0016 'International Tables Vol C Tables 4.2.6.8 and 6.1.1.4'
H H 0.0000 0.0000 'International Tables Vol C Tables 4.2.6.8 and 6.1.1.4'
B B 0.0013 0.0007 'International Tables Vol C Tables 4.2.6.8 and 6.1.1.4'
Dy Dy -0.1892 4.4098 'International Tables Vol C Tables 4.2.6.8 and 6.1.1.4'
F F 0.0171 0.0103 'International Tables Vol C Tables 4.2.6.8 and 6.1.1.4'

loop_
_geom_angle_atom_site_label_1
_geom_angle_atom_site_label_2
_geom_angle_atom_site_label_3
_geom_angle
_geom_angle_site_symmetry_1
_geom_angle_site_symmetry_3
_geom_angle_publ_flag
C1 Dy1 C2 32.9(3) . . ?
C1 Dy1 C3 52.6(4) . . ?
C1 Dy1 C4 53.0(5) . . ?
C1 Dy1 C5 33.3(4) . . ?
C1 Dy1 C21 126.1(14) . . ?
C1 Dy1 C20 125.0(9) . . ?
C1 Dy1 C19 145.6(12) . . ?
C1 Dy1 C18 178.2(15) . . ?
C1 Dy1 C22 146.3(19) . . ?
C2 Dy1 C3 31.0(3) . . ?
C2 Dy1 C4 51.8(4) . . ?
C2 Dy1 C21 156.7(15) . . ?
C2 Dy1 C20 153.3(11) . . ?
C2 Dy1 C22 153.7(13) . . ?
C3 Dy1 C21 139.2(18) . . ?
C4 Dy1 C3 30.4(3) . . ?
C4 Dy1 C21 110.8(16) . . ?
C5 Dy1 C2 53.8(4) . . ?
C5 Dy1 C3 51.9(5) . . ?
C5 Dy1 C4 31.4(5) . . ?
C5 Dy1 C21 103.1(14) . . ?
C5 Dy1 C20 119.0(15) . . ?
C5 Dy1 C22 114.1(18) . . ?
C20 Dy1 C3 168(2) . . ?
C20 Dy1 C4 138.1(19) . . ?
C20 Dy1 C21 30.3(4) . . ?
C19 Dy1 C2 148.6(18) . . ?
C19 Dy1 C3 156.5(14) . . ?
C19 Dy1 C4 158.3(15) . . ?
C19 Dy1 C5 150.9(15) . . ?
C19 Dy1 C21 51.9(4) . . ?
C19 Dy1 C20 32.0(3) . . ?
C19 Dy1 C22 53.6(4) . . ?
C18 Dy1 C2 148.9(13) . . ?
C18 Dy1 C3 128.6(8) . . ?
C18 Dy1 C4 127.1(15) . . ?
C18 Dy1 C5 146(2) . . ?
C18 Dy1 C21 52.1(5) . . ?
C18 Dy1 C20 53.4(4) . . ?
C18 Dy1 C19 33.8(4) . . ?
C18 Dy1 C22 32.3(4) . . ?
C22 Dy1 C3 122.7(13) . . ?
C22 Dy1 C4 104.7(14) . . ?
C22 Dy1 C21 30.4(5) . . ?
C22 Dy1 C20 51.5(5) . . ?
C2 C1 Dy1 78.6(13) . . ?
C2 C1 C5 108.0 . . ?
C2 C1 C6 124(4) . . ?
C5 C1 Dy1 76.6(16) . . ?
C5 C1 C6 127(4) . . ?
C6 C1 Dy1 106.8(19) . . ?
C1 C2 Dy1 68.5(11) . . ?
C1 C2 C10 135(3) . . ?
C3 C2 Dy1 80.5(13) . . ?
C3 C2 C1 108.0 . . ?
C3 C2 C10 117(4) . . ?
C10 C2 Dy1 124(4) . . ?
C2 C3 Dy1 68.4(12) . . ?
C4 C3 Dy1 73.7(14) . . ?
C4 C3 C2 108.0 . . ?
C3 C4 Dy1 75.8(13) . . ?
C3 C4 C5 108.0 . . ?
C3 C4 C14 127(4) . . ?
C5 C4 Dy1 67.5(10) . . ?
C5 C4 C14 125(4) . . ?
C14 C4 Dy1 124(3) . . ?
C1 C5 Dy1 70.1(14) . . ?
C4 C5 Dy1 81.1(11) . . ?
C4 C5 C1 108.0 . . ?
C7 C6 C1 104(3) . . ?
C7 C6 C8 126(8) . . ?
C7 C6 C9 101(5) . . ?
C8 C6 C1 115(3) . . ?
C8 C6 C9 102(4) . . ?
C9 C6 C1 106(7) . . ?
C2 C10 C13 112(9) . . ?
C11 C10 C2 110(5) . . ?
C11 C10 C12 105(7) . . ?
C11 C10 C13 114(8) . . ?
C12 C10 C2 110(7) . . ?
C12 C10 C13 106(4) . . ?
C4 C14 C15 119(5) . . ?
C4 C14 C17 115(8) . . ?
C16 C14 C4 110(4) . . ?
C16 C14 C15 100(8) . . ?
C16 C14 C17 109(6) . . ?
C17 C14 C15 101(4) . . ?
C20 C21 Dy1 70.9(15) . . ?
C20 C21 C22 108.0 . . ?
C20 C21 C31 120(4) . . ?
C22 C21 Dy1 69.7(8) . . ?
C22 C21 C31 132(4) . . ?
C31 C21 Dy1 128(2) . . ?
C21 C20 Dy1 78.8(18) . . ?
C21 C20 C19 108.00(6) . . ?
C19 C20 Dy1 66.1(16) . . ?
C20 C19 Dy1 81.9(16) . . ?
C18 C19 Dy1 72.4(11) . . ?
C18 C19 C20 108.0 . . ?
C27 C19 Dy1 127(4) . . ?
C27 C19 C20 119(5) . . ?
C27 C19 C18 131(4) . . ?
C19 C18 Dy1 73.8(13) . . ?
C19 C18 C23 134(6) . . ?
C22 C18 Dy1 81(2) . . ?
C22 C18 C19 108.0 . . ?
C22 C18 C23 117(6) . . ?
C23 C18 Dy1 105(2) . . ?
C21 C22 Dy1 79.8(10) . . ?
C18 C22 Dy1 66.3(18) . . ?
C18 C22 C21 108.0 . . ?
C18 C23 C24 107(3) . . ?
C18 C23 C25 116(4) . . ?
C25 C23 C24 105(7) . . ?
C26 C23 C18 121(8) . . ?
C26 C23 C24 112(4) . . ?
C26 C23 C25 95(4) . . ?
C19 C27 C28 109(5) . . ?
C19 C27 C29 129(6) . . ?
C19 C27 C30 125(7) . . ?
C28 C27 C29 87(6) . . ?
C28 C27 C30 108(8) . . ?
C30 C27 C29 91(5) . . ?
C21 C31 C32 117(5) . . ?
C21 C31 C33 109(4) . . ?
C21 C31 C34 110(6) . . ?
C33 C31 C32 112(7) . . ?
C33 C31 C34 102(5) . . ?
C34 C31 C32 106(3) . . ?
C40 C35 C36 120.0 . . ?
C40 C35 B1 112(3) . . ?
C36 C35 B1 127(3) . . ?
F5 C40 C35 122(3) . . ?
F5 C40 C39 118(3) . . ?
C35 C40 C39 120.0 . . ?
F4 C39 C40 121(3) . . ?
F4 C39 C38 119(3) . . ?
C38 C39 C40 120.0 . . ?
F3 C38 C39 124(3) . . ?
F3 C38 C37 116(3) . . ?
C39 C38 C37 120.0 . . ?
F2 C37 C38 117(3) . . ?
F2 C37 C36 123(3) . . ?
C38 C37 C36 120.0 . . ?
C35 C36 F1 121(3) . . ?
C37 C36 F1 119(3) . . ?
C37 C36 C35 120.0 . . ?
C42 C41 C46 120.0 . . ?
C42 C41 B1 126(2) . . ?
C46 C41 B1 114(2) . . ?
F6 C42 C41 123(2) . . ?
F6 C42 C43 117(2) . . ?
C43 C42 C41 120.0 . . ?
F7 C43 C42 121(2) . . ?
F7 C43 C44 119(2) . . ?
C42 C43 C44 120.0 . . ?
F8 C44 C43 123(2) . . ?
F8 C44 C45 117(2) . . ?
C45 C44 C43 120.0 . . ?
F9 C45 C44 119(2) . . ?
F9 C45 C46 121(2) . . ?
C44 C45 C46 120.0 . . ?
F10 C46 C41 126(3) . . ?
F10 C46 C45 114(3) . . ?
C45 C46 C41 120.0 . . ?
C48 C47 C52 120.0 . . ?
C48 C47 B1 122(3) . . ?
C52 C47 B1 117(3) . . ?
F11 C48 C47 116(3) . . ?
F11 C48 C49 124(3) . . ?
C49 C48 C47 120.0 . . ?
F12 C49 C48 107(4) . . ?
F12 C49 C50 133(4) . . ?
C48 C49 C50 120.0 . . ?
F13 C50 C49 113(4) . . ?
F13 C50 C51 127(4) . . ?
C51 C50 C49 120.0 . . ?
F14 C51 C50 118(3) . . ?
F14 C51 C52 122(3) . . ?
C50 C51 C52 120.0 . . ?
F15 C52 C47 119(4) . . ?
F15 C52 C51 121(4) . . ?
C51 C52 C47 120.0 . . ?
C58 C53 C54 120.0 . . ?
C58 C53 B1 115(3) . . ?
C54 C53 B1 125(3) . . ?
F20 C58 C53 128(3) . . ?
F20 C58 C57 112(3) . . ?
C57 C58 C53 120.0 . . ?
F19 C57 C58 120(4) . . ?
F19 C57 C56 120(4) . . ?
C58 C57 C56 120.0 . . ?
F18 C56 C57 125(4) . . ?
F18 C56 C55 115(4) . . ?
C57 C56 C55 120.0 . . ?
F17 C55 C56 126(4) . . ?
F17 C55 C54 114(4) . . ?
C54 C55 C56 120.0 . . ?
F16 C54 C53 124(3) . . ?
F16 C54 C55 116(3) . . ?
C55 C54 C53 120.0 . . ?
C35 B1 C41 111(3) . . ?
C35 B1 C47 114(3) . . ?
C35 B1 C53 120(3) . . ?
C41 B1 C47 117(3) . . ?
C41 B1 C53 112(3) . . ?
C53 B1 C47 80(2) . . ?

loop_
_geom_bond_atom_site_label_1
_geom_bond_atom_site_label_2
_geom_bond_distance
_geom_bond_site_symmetry_2
_geom_bond_publ_flag
Dy1 C1 2.43(2) . ?
Dy1 C2 2.56(3) . ?
Dy1 C3 2.72(3) . ?
Dy1 C4 2.69(4) . ?
Dy1 C5 2.52(4) . ?
Dy1 C21 2.76(5) . ?
Dy1 C20 2.66(3) . ?
Dy1 C19 2.45(4) . ?
Dy1 C18 2.43(3) . ?
Dy1 C22 2.63(4) . ?
C1 C2 1.4200 . ?
C1 C5 1.4200 . ?
C1 C6 1.62(5) . ?
C2 C3 1.4200 . ?
C2 C10 1.51(13) . ?
C3 C4 1.4200 . ?
C4 C5 1.4200 . ?
C4 C14 1.53(11) . ?
C6 C7 1.36(7) . ?
C6 C8 1.44(7) . ?
C6 C9 1.57(12) . ?
C10 C11 1.39(12) . ?
C10 C12 1.50(6) . ?
C10 C13 1.52(6) . ?
C14 C15 1.57(8) . ?
C14 C16 1.48(12) . ?
C14 C17 1.53(5) . ?
C21 C20 1.4200 . ?
C21 C22 1.4200 . ?
C21 C31 1.44(8) . ?
C20 C19 1.4200 . ?
C19 C18 1.4200 . ?
C19 C27 1.36(12) . ?
C18 C22 1.4200 . ?
C18 C23 1.43(5) . ?
C23 C24 1.53(7) . ?
C23 C25 1.50(10) . ?
C23 C26 1.39(9) . ?
C27 C28 1.47(11) . ?
C27 C29 1.72(9) . ?
C27 C30 1.59(7) . ?
C31 C32 1.53(5) . ?
C31 C33 1.44(10) . ?
C31 C34 1.51(5) . ?
F1 C36 1.46(4) . ?
F2 C37 1.36(3) . ?
F3 C38 1.36(6) . ?
F4 C39 1.32(4) . ?
F5 C40 1.28(3) . ?
F6 C42 1.29(3) . ?
F7 C43 1.29(2) . ?
F8 C44 1.33(4) . ?
F9 C45 1.25(4) . ?
F10 C46 1.26(2) . ?
F11 C48 1.33(5) . ?
F12 C49 1.26(3) . ?
F13 C50 1.09(7) . ?
F14 C51 1.32(5) . ?
F15 C52 1.34(3) . ?
F16 C54 1.32(4) . ?
F17 C55 1.28(3) . ?
F18 C56 1.15(7) . ?
F19 C57 1.29(4) . ?
F20 C58 1.28(3) . ?
C35 C40 1.3900 . ?
C35 C36 1.3900 . ?
C35 B1 1.54(7) . ?
C40 C39 1.3900 . ?
C39 C38 1.3900 . ?
C38 C37 1.3900 . ?
C37 C36 1.3900 . ?
C41 C42 1.3900 . ?
C41 C46 1.3900 . ?
C41 B1 1.55(6) . ?
C42 C43 1.3900 . ?
C43 C44 1.3900 . ?
C44 C45 1.3900 . ?
C45 C46 1.3900 . ?
C47 C48 1.3900 . ?
C47 C52 1.3900 . ?
C47 B1 1.93(7) . ?
C48 C49 1.3900 . ?
C49 C50 1.3900 . ?
C50 C51 1.3900 . ?
C51 C52 1.3900 . ?
C53 C58 1.3900 . ?
C53 C54 1.3900 . ?
C53 B1 1.91(7) . ?
C58 C57 1.3900 . ?
C57 C56 1.3900 . ?
C56 C55 1.3900 . ?
C55 C54 1.3900 . ?

loop_
_geom_hbond_atom_site_label_D
_geom_hbond_atom_site_label_H
_geom_hbond_atom_site_label_A
_geom_hbond_distance_DH
_geom_hbond_distance_HA
_geom_hbond_distance_DA
_geom_hbond_angle_DHA
_geom_hbond_site_symmetry_A
_geom_hbond_publ_flag
C15 H15A F9 0.96 1.71 2.54(9) 142.0 . yes
C16 H16C F9 0.96 2.00 2.78(8) 137.0 . yes
C25 H25B F11 0.96 2.18 2.84(5) 124.7 2_766 yes
